data_1567891
loop_
_publ_author_name
'Febriansyah, Benny'
'Li, Yongxin'
'Giovanni, David'
'Salim, Teddy'
'Hooper, Thomas J. N.'
'Sim, Ying'
'Ma, Daphne'
'Laxmi, Shoba'
'Lekina, Yulia'
'Koh, Teck Ming'
'Shen, Ze Xiang'
'Pullarkat, Sumod A.'
'Sum, Tze Chien'
'Mhaisalkar, Subodh G.'
'Ager, Joel W.'
'Mathews, Nripan'

_publ_section_title
;
 Inorganic frameworks of low-dimensional perovskites dictate the
 performance and stability of mixed-dimensional perovskite solar cells.
;
_journal_issue 2
_journal_name_full 'Materials horizons'
_journal_page_first 536
_journal_page_last 546
_journal_paper_doi 10.1039/d2mh00868h
_journal_volume 10
_journal_year 2023
_chemical_formula_sum 'C8 H12 I3 N Pb'
_chemical_formula_weight 710.08
_space_group_crystal_system orthorhombic
_space_group_IT_number 62
_space_group_name_Hall '-P 2ac 2n'
_space_group_name_H-M_alt 'P n m a'
_atom_sites_solution_hydrogens geom
_audit_block_doi 10.5517/ccdc.csd.cc238pz2
_audit_update_record
;
2019-08-01 deposited with the CCDC.	2022-10-20 downloaded from the CCDC.
;
_cell_angle_alpha 90
_cell_angle_beta 90
_cell_angle_gamma 90
_cell_formula_units_Z 4
_cell_length_a 8.1205(4)
_cell_length_b 9.2677(4)
_cell_length_c 19.9344(8)
_cell_measurement_reflns_used 6472
_cell_measurement_temperature 253.(2)
_cell_measurement_theta_max 28.1438
_cell_measurement_theta_min 2.4235
_cell_volume 1500.23(12)
_computing_cell_refinement 'SAINT V8.37A (Bruker AXS Inc., 2015)'
_computing_data_collection 'APEX3 (Bruker AXS Inc., 2015)'
_computing_data_reduction 'SAINT V8.37A (Bruker AXS Inc., 2015)'
_computing_molecular_graphics 'XP (Bruker AXS Inc., 2015)'
_computing_publication_material 'APEX3 (Bruker AXS Inc., 2015)'
_computing_structure_refinement 'SHELXL-2014/7 (Sheldrick, 2014)'
_computing_structure_solution 'XS, VERSION 2013/1'
_diffrn_ambient_temperature 253.(2)
_diffrn_detector_area_resol_mean 8.3333
_diffrn_measured_fraction_theta_full 1.000
_diffrn_measured_fraction_theta_max 1.000
_diffrn_measurement_device_type 'CCD area detector'
_diffrn_measurement_method 'phi and omega scans'
_diffrn_radiation_monochromator graphite
_diffrn_radiation_type MoK\a
_diffrn_radiation_wavelength 0.71073
_diffrn_reflns_av_R_equivalents 0.1222
_diffrn_reflns_av_unetI/netI 0.0613
_diffrn_reflns_limit_h_max 11
_diffrn_reflns_limit_h_min -10
_diffrn_reflns_limit_k_max 13
_diffrn_reflns_limit_k_min -13
_diffrn_reflns_limit_l_max 28
_diffrn_reflns_limit_l_min -28
_diffrn_reflns_number 35801
_diffrn_reflns_theta_full 31.07
_diffrn_reflns_theta_max 31.07
_diffrn_reflns_theta_min 2.04
_diffrn_source 'fine-focus sealed tube'
_diffrn_source_type 'Bruker KappaCCD'
_exptl_absorpt_coefficient_mu 17.386
_exptl_absorpt_correction_T_max 0.17
_exptl_absorpt_correction_T_min 0.02
_exptl_absorpt_correction_type multi-scan
_exptl_absorpt_process_details
;
SADABS-2016/2 - Bruker AXS area detector scaling and absorption correction
;
_exptl_crystal_colour yellow
_exptl_crystal_density_diffrn 3.144
_exptl_crystal_density_method 'not measured'
_exptl_crystal_description block
_exptl_crystal_F_000 1232
_exptl_crystal_size_max 0.360
_exptl_crystal_size_mid 0.280
_exptl_crystal_size_min 0.160
_refine_diff_density_max 3.158
_refine_diff_density_min -2.473
_refine_ls_extinction_coef 0.0048(3)
_refine_ls_extinction_method 'SHELXL-2014/7 (Sheldrick 2014'
_refine_ls_goodness_of_fit_ref 1.096
_refine_ls_hydrogen_treatment constr
_refine_ls_matrix_type full
_refine_ls_number_parameters 72
_refine_ls_number_reflns 2530
_refine_ls_number_restraints 0
_refine_ls_restrained_S_all 1.096
_refine_ls_R_factor_all 0.0667
_refine_ls_R_factor_gt 0.0505
_refine_ls_shift/su_max 0.001
_refine_ls_shift/su_mean 0.000
_refine_ls_structure_factor_coef Fsqd
_refine_ls_weighting_details 'w=1/[\s^2^(Fo^2^)+(0.0506P)^2^+8.5448P] where P=(Fo^2^+2Fc^2^)/3'
_refine_ls_weighting_scheme calc
_refine_ls_wR_factor_gt 0.1208
_refine_ls_wR_factor_ref 0.1347
_reflns_number_gt 1971
_reflns_number_total 2530
_reflns_threshold_expression 'I > 2\s(I)'
_cod_data_source_file d2mh00868h2.cif
_cod_data_source_block je89
_cod_depositor_comments
;
The following automatic conversions were performed:

data item '_exptl_absorpt_correction_type' value 'Multi-Scan' was
changed to 'multi-scan' in accordance with the
/home/data/users/saulius/crontab/automatic-downloads/rss-feeds/RSC/lib/dictionaries/cif_core.dic
dictionary named 'cif_core.dic' version 2.4.2 last updated on
2011-04-26.

Automatic conversion script
Id: cif_fix_values 7556 2019-12-06 15:28:31Z antanas 

 Adding full bibliography for 1567888--1567892.cif.
;
_cod_database_code 1567891

loop_
_space_group_symop_operation_xyz
'x, y, z'
'-x+1/2, -y, z+1/2'
'-x, y+1/2, -z'
'x+1/2, -y+1/2, -z+1/2'
'-x, -y, -z'
'x-1/2, y, -z-1/2'
'x, -y-1/2, z'
'-x-1/2, y-1/2, z-1/2'

loop_
_atom_site_type_symbol
_atom_site_label
_atom_site_fract_x
_atom_site_fract_y
_atom_site_fract_z
_atom_site_U_iso_or_equiv
_atom_site_adp_type
_atom_site_calc_flag
_atom_site_refinement_flags_adp
_atom_site_refinement_flags_occupancy
_atom_site_refinement_flags_posn
_atom_site_occupancy
_atom_site_disorder_assembly
_atom_site_disorder_group
C C1 0.7361(13) 0.3743(11) 0.4430(6) 0.060(2) Uani d . . . 1 . .
H H1 0.7083 0.4616 0.423 0.072 Uiso calc U . R 1 . .
C C2 0.8220(16) 0.3729(14) 0.5026(6) 0.072(3) Uani d . . . 1 . .
H H2 0.8488 0.4596 0.5233 0.086 Uiso calc U . R 1 . .
C C3 0.867(2) 0.25 0.5304(9) 0.073(4) Uani d T P S 1 . .
H H3 0.9293 0.25 0.5694 0.087 Uiso calc U P R 1 . .
C C4 0.423(3) 0.25 0.3594(13) 0.144(14) Uani d T P S 1 . .
H H4A 0.3869 0.3334 0.334 0.173 Uiso calc U P R 0.5 . .
H H4B 0.3869 0.1666 0.334 0.173 Uiso calc U P R 0.5 . .
C C5 0.333(3) 0.25 0.4119(12) 0.162(16) Uani d T P S 1 . .
H H5A 0.284 0.1566 0.4175 0.242 Uiso calc U P R 0.5 . .
H H5B 0.2481 0.3213 0.4073 0.242 Uiso calc U P R 0.5 . .
H H5C 0.3994 0.2722 0.4504 0.242 Uiso calc U P R 0.5 . .
C C6 0.600(2) 0.25 0.3520(8) 0.080(5) Uani d T P S 1 . .
H H6A 0.6319 0.3344 0.3262 0.095 Uiso calc U P R 0.5 . .
H H6B 0.6319 0.1656 0.3262 0.095 Uiso calc U P R 0.5 . .
I I1 1.01412(8) 0.51023(7) 0.30862(3) 0.04809(19) Uani d . . . 1 . .
I I2 0.55239(11) 0.75 0.37762(4) 0.0468(2) Uani d T P S 1 . .
N N1 0.6927(14) 0.25 0.4141(5) 0.049(2) Uani d T P S 1 . .
Pb Pb1 0.78054(5) 0.75 0.24964(2) 0.04073(17) Uani d T P S 1 . .

loop_
_atom_site_aniso_label
_atom_site_aniso_U_11
_atom_site_aniso_U_22
_atom_site_aniso_U_33
_atom_site_aniso_U_12
_atom_site_aniso_U_13
_atom_site_aniso_U_23
C1 0.059(6) 0.051(5) 0.069(7) -0.002(4) 0.011(5) 0.010(5)
C2 0.070(7) 0.077(7) 0.068(7) -0.017(6) 0.003(6) -0.016(6)
C3 0.068(11) 0.101(13) 0.049(9) 0 -0.005(7) 0
C4 0.073(14) 0.29(4) 0.070(15) 0 -0.023(12) 0
C5 0.053(11) 0.37(5) 0.063(14) 0 -0.026(10) 0
C6 0.068(10) 0.129(16) 0.041(8) 0 -0.003(7) 0
I1 0.0494(3) 0.0504(3) 0.0444(4) 0.0019(2) 0.0011(2) 0.0083(2)
I2 0.0560(5) 0.0530(4) 0.0314(4) 0 0.0031(3) 0
N1 0.050(6) 0.061(6) 0.035(5) 0 0.008(4) 0
Pb1 0.0357(3) 0.0511(3) 0.0354(3) 0 -0.00049(15) 0

loop_
_atom_type_symbol
_atom_type_description
_atom_type_scat_dispersion_real
_atom_type_scat_dispersion_imag
_atom_type_scat_source
C C 0.0033 0.0016 'International Tables Vol C Tables 4.2.6.8 and 6.1.1.4'
H H 0.0000 0.0000 'International Tables Vol C Tables 4.2.6.8 and 6.1.1.4'
I I -0.4742 1.8119 'International Tables Vol C Tables 4.2.6.8 and 6.1.1.4'
N N 0.0061 0.0033 'International Tables Vol C Tables 4.2.6.8 and 6.1.1.4'
Pb Pb -3.3944 10.1111 'International Tables Vol C Tables 4.2.6.8 and 6.1.1.4'

loop_
_citation_id
_citation_doi
_citation_year
1 10.1002/cssc.202000028 2020

loop_
_geom_angle_atom_site_label_1
_geom_angle_atom_site_label_2
_geom_angle_atom_site_label_3
_geom_angle_site_symmetry_1
_geom_angle_site_symmetry_3
_geom_angle
_geom_angle_publ_flag
N1 C1 C2 . . 119.9(10) ?
C3 C2 C1 . . 120.7(12) ?
C2 C3 C2 . 7_565 119.6(16) ?
C5 C4 C6 . . 131.(2) ?
C4 C6 N1 . . 115.4(15) ?
Pb1 I1 Pb1 . 6_656 77.826(13) ?
Pb1 I2 Pb1 . 6_556 77.015(17) ?
C1 N1 C1 . 7_565 119.2(13) ?
C1 N1 C6 . . 120.4(6) ?
C1 N1 C6 7_565 . 120.4(6) ?
I1 Pb1 I1 7_575 . 89.76(3) ?
I1 Pb1 I2 7_575 . 92.970(18) ?
I1 Pb1 I2 . . 92.970(18) ?
I1 Pb1 I1 7_575 6_556 176.24(2) ?
I1 Pb1 I1 . 6_556 92.920(19) ?
I2 Pb1 I1 . 6_556 84.253(18) ?
I1 Pb1 I1 7_575 4_465 92.919(19) ?
I1 Pb1 I1 . 4_465 176.24(2) ?
I2 Pb1 I1 . 4_465 84.253(18) ?
I1 Pb1 I1 6_556 4_465 84.29(2) ?
I1 Pb1 I2 7_575 6_656 83.469(18) ?
I1 Pb1 I2 . 6_656 83.469(18) ?
I2 Pb1 I2 . 6_656 174.96(3) ?
I1 Pb1 I2 6_556 6_656 99.458(18) ?
I1 Pb1 I2 4_465 6_656 99.458(18) ?

loop_
_geom_bond_atom_site_label_1
_geom_bond_atom_site_label_2
_geom_bond_site_symmetry_2
_geom_bond_distance
_geom_bond_publ_flag
C1 N1 . 1.335(12) ?
C1 C2 . 1.376(16) ?
C2 C3 . 1.318(15) ?
C3 C2 7_565 1.318(15) ?
C4 C5 . 1.28(3) ?
C4 C6 . 1.44(3) ?
C6 N1 . 1.447(19) ?
I1 Pb1 . 3.1492(6) ?
I1 Pb1 6_656 3.3117(7) ?
I2 Pb1 . 3.1530(9) ?
I2 Pb1 6_556 3.3629(9) ?
N1 C1 7_565 1.335(12) ?
Pb1 I1 7_575 3.1492(7) ?
Pb1 I1 6_556 3.3116(7) ?
Pb1 I1 4_465 3.3116(7) ?
Pb1 I2 6_656 3.3629(9) ?
